data_2017242
loop_
_publ_author_name
'Lari, Alberth'
'Rominger, Frank'
'Gleiter, Rolf'

_publ_section_title
;
 Similarities and differences between bis[2-(bromomethyl)phenyl]
 diselenide, bis[2-(chloromethyl)phenyl] diselenide and
 bis[2-(hydroxymethyl)phenyl] diselenide
;
_journal_coeditor_code GD3293
_journal_issue 8
_journal_name_full 'Acta Crystallographica Section C'
_journal_page_first o400
_journal_page_last o403
_journal_paper_doi 10.1107/S0108270109025682
_journal_volume 65
_journal_year 2009
_chemical_formula_iupac 'C14 H12 Br2 Se2'
_chemical_formula_moiety 'C14 H12 Br2 Se2'
_chemical_formula_sum 'C14 H12 Br2 Se2'
_chemical_formula_weight 497.98
_chemical_name_common '2,2'-Diselenodibenzyl bromide'
_chemical_name_systematic
;
bis[2-(bromomethyl)phenyl] diselenide
;
_space_group_IT_number 15
_symmetry_cell_setting monoclinic
_symmetry_space_group_name_Hall '-C 2yc'
_symmetry_space_group_name_H-M 'C 1 2/c 1'
_atom_sites_solution_hydrogens geom
_atom_sites_solution_primary direct
_atom_sites_solution_secondary difmap
_audit_creation_method SHELXL-97
_cell_angle_alpha 90.00
_cell_angle_beta 101.861(2)
_cell_angle_gamma 90.00
_cell_formula_units_Z 8
_cell_length_a 11.4093(11)
_cell_length_b 11.3589(11)
_cell_length_c 24.176(2)
_cell_measurement_reflns_used 2113
_cell_measurement_temperature 296(2)
_cell_measurement_theta_max 21.13
_cell_measurement_theta_min 2.82
_cell_volume 3066.2(5)
_computing_cell_refinement 'SAINT (Bruker, 2001)'
_computing_data_collection 'SMART (Bruker, 2001)'
_computing_data_reduction 'SAINT (Bruker, 2001)'
_computing_molecular_graphics 'SHELXTL (Sheldrick, 2008a)'
_computing_publication_material 'SHELXTL (Sheldrick, 2008a)'
_computing_structure_refinement 'SHELXTL (Sheldrick, 2008a)'
_computing_structure_solution 'SHELXTL (Sheldrick, 2008a)'
_diffrn_ambient_temperature 296(2)
_diffrn_measured_fraction_theta_full 0.997
_diffrn_measured_fraction_theta_max 0.997
_diffrn_measurement_device_type 'Bruker APEX CCD'
_diffrn_measurement_method '\w scans'
_diffrn_radiation_monochromator graphite
_diffrn_radiation_source 'sealed tube'
_diffrn_radiation_type MoK\a
_diffrn_radiation_wavelength 0.71073
_diffrn_reflns_av_R_equivalents 0.0484
_diffrn_reflns_av_sigmaI/netI 0.0418
_diffrn_reflns_limit_h_max 13
_diffrn_reflns_limit_h_min -13
_diffrn_reflns_limit_k_max 13
_diffrn_reflns_limit_k_min -13
_diffrn_reflns_limit_l_max 29
_diffrn_reflns_limit_l_min -29
_diffrn_reflns_number 12556
_diffrn_reflns_theta_full 25.37
_diffrn_reflns_theta_max 25.37
_diffrn_reflns_theta_min 2.82
_exptl_absorpt_coefficient_mu 10.016
_exptl_absorpt_correction_T_max 0.670
_exptl_absorpt_correction_T_min 0.346
_exptl_absorpt_correction_type multi-scan
_exptl_absorpt_process_details
;
(<i>SADABS</i>; Sheldrick, 2008b)
;
_exptl_crystal_colour yellow
_exptl_crystal_density_diffrn 2.157
_exptl_crystal_density_method 'not measured'
_exptl_crystal_description polyhedron
_exptl_crystal_F_000 1872
_exptl_crystal_size_max 0.13
_exptl_crystal_size_mid 0.11
_exptl_crystal_size_min 0.04
_refine_diff_density_max 0.583
_refine_diff_density_min -0.458
_refine_ls_extinction_method none
_refine_ls_goodness_of_fit_ref 1.020
_refine_ls_hydrogen_treatment constr
_refine_ls_matrix_type full
_refine_ls_number_parameters 163
_refine_ls_number_reflns 2811
_refine_ls_number_restraints 0
_refine_ls_restrained_S_all 1.020
_refine_ls_R_factor_all 0.0709
_refine_ls_R_factor_gt 0.0393
_refine_ls_shift/su_max 0.000
_refine_ls_shift/su_mean 0.000
_refine_ls_structure_factor_coef Fsqd
_refine_ls_weighting_details
;
 calc w=1/[\s^2^(Fo^2^)+(0.0330P)^2^+2.2551P] where P=(Fo^2^+2Fc^2^)/3
;
_refine_ls_weighting_scheme calc
_refine_ls_wR_factor_gt 0.0725
_refine_ls_wR_factor_ref 0.0817
_reflns_number_gt 1907
_reflns_number_total 2811
_reflns_threshold_expression I>2\s(I)
_cod_data_source_file gd3293.cif
_cod_data_source_block I
_cod_original_sg_symbol_H-M 'C 2/c'
_cod_database_code 2017242
_cod_database_fobs_code 2017242

loop_
_symmetry_equiv_pos_as_xyz
'x, y, z'
'-x, y, -z+1/2'
'x+1/2, y+1/2, z'
'-x+1/2, y+1/2, -z+1/2'
'-x, -y, -z'
'x, -y, z-1/2'
'-x+1/2, -y+1/2, -z'
'x+1/2, -y+1/2, z-1/2'

loop_
_atom_site_type_symbol
_atom_site_label
_atom_site_fract_x
_atom_site_fract_y
_atom_site_fract_z
_atom_site_U_iso_or_equiv
_atom_site_adp_type
_atom_site_calc_flag
_atom_site_refinement_flags
_atom_site_occupancy
_atom_site_disorder_assembly
_atom_site_disorder_group
Se Se1 0.69989(5) 0.09986(5) 0.79237(3) 0.0709(2) Uani d . 1 . .
Se Se2 0.66190(5) 0.16135(6) 0.69936(2) 0.0667(2) Uani d . 1 . .
Br Br1 0.76165(6) 0.06700(6) 0.95336(3) 0.0796(2) Uani d . 1 . .
Br Br2 0.59633(6) 0.20433(6) 0.54549(3) 0.0829(2) Uani d . 1 . .
C C11 0.8094(4) 0.2200(4) 0.8287(2) 0.0488(12) Uani d . 1 . .
C C12 0.8942(4) 0.2660(4) 0.8022(2) 0.0571(14) Uani d . 1 . .
H H12 0.9002 0.2389 0.7666 0.069 Uiso calc R 1 . .
C C13 0.9706(4) 0.3525(5) 0.8282(2) 0.0609(14) Uani d . 1 . .
H H13 1.0277 0.3840 0.8100 0.073 Uiso calc R 1 . .
C C14 0.9630(5) 0.3922(5) 0.8805(3) 0.0643(15) Uani d . 1 . .
H H14 1.0150 0.4504 0.8979 0.077 Uiso calc R 1 . .
C C15 0.8788(5) 0.3461(5) 0.9073(2) 0.0593(14) Uani d . 1 . .
H H15 0.8738 0.3739 0.9429 0.071 Uiso calc R 1 . .
C C16 0.8012(4) 0.2594(4) 0.8823(2) 0.0505(12) Uani d . 1 . .
C C17 0.7082(5) 0.2129(5) 0.9124(2) 0.0621(15) Uani d . 1 . .
H H17A 0.6347 0.1980 0.8851 0.074 Uiso calc R 1 . .
H H17B 0.6916 0.2717 0.9388 0.074 Uiso calc R 1 . .
C C21 0.7897(4) 0.0882(4) 0.6696(2) 0.0493(12) Uani d . 1 . .
C C22 0.8508(5) -0.0075(5) 0.6956(2) 0.0603(14) Uani d . 1 . .
H H22 0.8337 -0.0370 0.7290 0.072 Uiso calc R 1 . .
C C23 0.9383(5) -0.0599(5) 0.6716(3) 0.0684(17) Uani d . 1 . .
H H23 0.9795 -0.1252 0.6888 0.082 Uiso calc R 1 . .
C C24 0.9644(5) -0.0162(6) 0.6229(3) 0.0742(18) Uani d . 1 . .
H H24 1.0236 -0.0512 0.6071 0.089 Uiso calc R 1 . .
C C25 0.9029(5) 0.0795(5) 0.5973(2) 0.0658(15) Uani d . 1 . .
H H25 0.9205 0.1083 0.5640 0.079 Uiso calc R 1 . .
C C26 0.8150(4) 0.1344(5) 0.6200(2) 0.0543(13) Uani d . 1 . .
C C27 0.7543(5) 0.2406(5) 0.5922(2) 0.0719(16) Uani d . 1 . .
H H27A 0.8041 0.2759 0.5686 0.086 Uiso calc R 1 . .
H H27B 0.7450 0.2975 0.6209 0.086 Uiso calc R 1 . .

loop_
_atom_site_aniso_label
_atom_site_aniso_U_11
_atom_site_aniso_U_22
_atom_site_aniso_U_33
_atom_site_aniso_U_12
_atom_site_aniso_U_13
_atom_site_aniso_U_23
Se1 0.0735(4) 0.0786(4) 0.0668(4) -0.0331(3) 0.0289(3) -0.0171(3)
Se2 0.0494(3) 0.0867(4) 0.0625(4) 0.0136(3) 0.0081(3) -0.0183(3)
Br1 0.0979(5) 0.0742(4) 0.0716(4) -0.0073(4) 0.0287(4) 0.0099(3)
Br2 0.0640(4) 0.1060(5) 0.0743(4) 0.0093(3) 0.0042(3) 0.0123(4)
C11 0.044(3) 0.047(3) 0.056(3) -0.009(2) 0.013(2) -0.005(2)
C12 0.057(3) 0.059(3) 0.059(3) -0.008(3) 0.021(3) -0.009(3)
C13 0.046(3) 0.060(4) 0.077(4) -0.012(3) 0.014(3) 0.003(3)
C14 0.053(3) 0.055(3) 0.077(4) -0.008(3) -0.003(3) -0.014(3)
C15 0.059(3) 0.059(3) 0.055(3) 0.000(3) 0.000(3) -0.010(3)
C16 0.049(3) 0.057(3) 0.047(3) 0.006(3) 0.012(2) 0.001(3)
C17 0.061(4) 0.072(4) 0.055(3) 0.004(3) 0.016(3) -0.002(3)
C21 0.040(3) 0.052(3) 0.052(3) 0.001(2) 0.002(2) -0.017(3)
C22 0.051(3) 0.070(4) 0.058(3) 0.010(3) 0.006(3) -0.003(3)
C23 0.058(4) 0.058(4) 0.081(5) 0.012(3) -0.006(3) -0.014(3)
C24 0.050(4) 0.083(4) 0.092(5) 0.001(3) 0.020(3) -0.032(4)
C25 0.053(3) 0.082(4) 0.066(4) -0.007(3) 0.019(3) -0.019(3)
C26 0.046(3) 0.054(3) 0.061(3) -0.001(2) 0.008(3) -0.005(3)
C27 0.067(4) 0.071(4) 0.077(4) -0.011(3) 0.012(3) 0.001(3)

loop_
_atom_type_symbol
_atom_type_description
_atom_type_scat_dispersion_real
_atom_type_scat_dispersion_imag
_atom_type_scat_source
C C 0.0033 0.0016 'International Tables Vol C Tables 4.2.6.8 and 6.1.1.4'
H H 0.0000 0.0000 'International Tables Vol C Tables 4.2.6.8 and 6.1.1.4'
Se Se -0.0929 2.2259 'International Tables Vol C Tables 4.2.6.8 and 6.1.1.4'
Br Br -0.2901 2.4595 'International Tables Vol C Tables 4.2.6.8 and 6.1.1.4'

loop_
_geom_angle_atom_site_label_1
_geom_angle_atom_site_label_2
_geom_angle_atom_site_label_3
_geom_angle_site_symmetry_1
_geom_angle_site_symmetry_3
_geom_angle
_geom_angle_publ_flag
C11 Se1 Se2 . . 101.69(15) y
C21 Se2 Se1 . . 103.12(16) y
C12 C11 C16 . . 120.2(5) ?
C12 C11 Se1 . . 120.7(4) ?
C16 C11 Se1 . . 119.2(4) ?
C11 C12 C13 . . 120.0(5) ?
C11 C12 H12 . . 120.0 ?
C13 C12 H12 . . 120.0 ?
C14 C13 C12 . . 120.4(5) ?
C14 C13 H13 . . 119.8 ?
C12 C13 H13 . . 119.8 ?
C13 C14 C15 . . 119.9(5) ?
C13 C14 H14 . . 120.1 ?
C15 C14 H14 . . 120.1 ?
C14 C15 C16 . . 121.1(5) ?
C14 C15 H15 . . 119.5 ?
C16 C15 H15 . . 119.5 ?
C15 C16 C11 . . 118.5(5) ?
C15 C16 C17 . . 119.6(5) ?
C11 C16 C17 . . 121.9(5) ?
C16 C17 Br1 . . 111.4(3) ?
C16 C17 H17A . . 109.4 ?
Br1 C17 H17A . . 109.4 ?
C16 C17 H17B . . 109.4 ?
Br1 C17 H17B . . 109.4 ?
H17A C17 H17B . . 108.0 ?
C22 C21 C26 . . 121.2(5) ?
C22 C21 Se2 . . 121.2(4) ?
C26 C21 Se2 . . 117.6(4) ?
C21 C22 C23 . . 119.3(5) ?
C21 C22 H22 . . 120.4 ?
C23 C22 H22 . . 120.4 ?
C24 C23 C22 . . 120.5(5) ?
C24 C23 H23 . . 119.7 ?
C22 C23 H23 . . 119.7 ?
C23 C24 C25 . . 119.7(5) ?
C23 C24 H24 . . 120.2 ?
C25 C24 H24 . . 120.2 ?
C24 C25 C26 . . 121.5(6) ?
C24 C25 H25 . . 119.2 ?
C26 C25 H25 . . 119.2 ?
C25 C26 C21 . . 117.8(5) ?
C25 C26 C27 . . 119.7(5) ?
C21 C26 C27 . . 122.5(5) ?
C26 C27 Br2 . . 112.3(4) ?
C26 C27 H27A . . 109.2 ?
Br2 C27 H27A . . 109.2 ?
C26 C27 H27B . . 109.2 ?
Br2 C27 H27B . . 109.2 ?
H27A C27 H27B . . 107.9 ?

loop_
_geom_bond_atom_site_label_1
_geom_bond_atom_site_label_2
_geom_bond_site_symmetry_2
_geom_bond_distance
_geom_bond_publ_flag
Se1 C11 . 1.935(5) y
Se1 Se2 . 2.3090(9) y
Se2 C21 . 1.941(5) y
Br1 C17 . 1.963(5) n
Br2 C27 . 1.964(5) n
C11 C12 . 1.369(6) n
C11 C16 . 1.394(7) n
C12 C13 . 1.377(7) n
C12 H12 . 0.9300 n
C13 C14 . 1.360(7) n
C13 H13 . 0.9300 n
C14 C15 . 1.369(7) n
C14 H14 . 0.9300 n
C15 C16 . 1.378(7) n
C15 H15 . 0.9300 n
C16 C17 . 1.499(7) n
C17 H17A . 0.9700 n
C17 H17B . 0.9700 n
C21 C22 . 1.373(7) n
C21 C26 . 1.391(7) n
C22 C23 . 1.388(7) n
C22 H22 . 0.9300 n
C23 C24 . 1.366(8) n
C23 H23 . 0.9300 n
C24 C25 . 1.370(8) n
C24 H24 . 0.9300 n
C25 C26 . 1.386(7) n
C25 H25 . 0.9300 n
C26 C27 . 1.482(7) n
C27 H27A . 0.9700 n
C27 H27B . 0.9700 n

loop_
_geom_torsion_atom_site_label_1
_geom_torsion_atom_site_label_2
_geom_torsion_atom_site_label_3
_geom_torsion_atom_site_label_4
_geom_torsion_site_symmetry_1
_geom_torsion_site_symmetry_2
_geom_torsion_site_symmetry_3
_geom_torsion_site_symmetry_4
_geom_torsion
_geom_torsion_publ_flag
C11 Se1 Se2 C21 . . . . 87.6(2) y
Se2 Se1 C11 C12 . . . . -37.8(4) ?
Se2 Se1 C11 C16 . . . . 142.2(4) ?
C16 C11 C12 C13 . . . . -0.8(8) ?
Se1 C11 C12 C13 . . . . 179.2(4) ?
C11 C12 C13 C14 . . . . 0.5(8) ?
C12 C13 C14 C15 . . . . -0.2(8) ?
C13 C14 C15 C16 . . . . 0.3(8) ?
C14 C15 C16 C11 . . . . -0.7(8) ?
C14 C15 C16 C17 . . . . -178.6(5) ?
C12 C11 C16 C15 . . . . 0.9(7) ?
Se1 C11 C16 C15 . . . . -179.1(4) ?
C12 C11 C16 C17 . . . . 178.8(5) ?
Se1 C11 C16 C17 . . . . -1.2(7) ?
C15 C16 C17 Br1 . . . . -97.0(5) ?
C11 C16 C17 Br1 . . . . 85.1(5) ?
Se1 Se2 C21 C22 . . . . 20.6(4) ?
Se1 Se2 C21 C26 . . . . -161.1(3) ?
C26 C21 C22 C23 . . . . -0.8(7) ?
Se2 C21 C22 C23 . . . . 177.5(4) ?
C21 C22 C23 C24 . . . . 0.6(8) ?
C22 C23 C24 C25 . . . . -0.5(8) ?
C23 C24 C25 C26 . . . . 0.6(8) ?
C24 C25 C26 C21 . . . . -0.8(8) ?
C24 C25 C26 C27 . . . . 177.5(5) ?
C22 C21 C26 C25 . . . . 0.9(7) ?
Se2 C21 C26 C25 . . . . -177.4(4) ?
C22 C21 C26 C27 . . . . -177.4(5) ?
Se2 C21 C26 C27 . . . . 4.3(6) ?
C25 C26 C27 Br2 . . . . 100.3(5) ?
C21 C26 C27 Br2 . . . . -81.5(6) ?

loop_
_cod_related_entry_id
_cod_related_entry_database
_cod_related_entry_code
1 ChemSpider 9550339
